data_4033974
loop_
_publ_author_name
'Huang, Ying'
'Fang, Hui-Lin'
'Huang, Yi-Xin'
'Sun, Jing'
'Yan, Chao-Guo'

_publ_section_title
;
 Synthesis of 7'-Arylidenespiro[indoline-3,1'-pyrrolizines] and
 7'-Arylidenespiro[indene-2,1'-pyrrolizines] via [3 + 2] Cycloaddition and
 \b-C-H Functionalized Pyrrolidine.
;
_journal_issue 19
_journal_name_full 'The Journal of organic chemistry'
_journal_page_first 12437
_journal_page_last 12451
_journal_paper_doi 10.1021/acs.joc.9b01920
_journal_volume 84
_journal_year 2019
_chemical_formula_moiety 'C37 H33 N O5'
_chemical_formula_sum 'C37 H33 N O5'
_chemical_formula_weight 571.64
_space_group_crystal_system triclinic
_space_group_IT_number 2
_space_group_name_Hall '-P 1'
_space_group_name_H-M_alt 'P -1'
_atom_sites_solution_hydrogens geom
_audit_creation_method SHELXL-2014/7
_cell_angle_alpha 73.449(3)
_cell_angle_beta 82.756(4)
_cell_angle_gamma 85.252(4)
_cell_formula_units_Z 2
_cell_length_a 10.3606(13)
_cell_length_b 12.1928(14)
_cell_length_c 12.3443(13)
_cell_measurement_reflns_used 5963
_cell_measurement_temperature 296(2)
_cell_measurement_theta_max 26.74
_cell_measurement_theta_min 2.49
_cell_volume 1481.0(3)
_computing_cell_refinement 'Bruker SAINT'
_computing_data_collection 'Bruker APEX2'
_computing_data_reduction 'Bruker SAINT'
_computing_molecular_graphics 'Bruker SHELXTL'
_computing_publication_material 'Bruker SHELXTL'
_computing_structure_refinement 'SHELXL-2014/7 (Sheldrick, 2014)'
_computing_structure_solution 'SHELXS-97 (Sheldrick 2008)'
_diffrn_ambient_temperature 296(2)
_diffrn_measured_fraction_theta_full 0.997
_diffrn_measured_fraction_theta_max 0.997
_diffrn_measurement_device_type 'CCD area detector'
_diffrn_measurement_method 'phi and omega scans'
_diffrn_radiation_source 'fine-focus sealed tube'
_diffrn_radiation_type MoK\a
_diffrn_radiation_wavelength 0.71073
_diffrn_reflns_av_R_equivalents 0.0584
_diffrn_reflns_av_unetI/netI 0.0672
_diffrn_reflns_Laue_measured_fraction_full 0.997
_diffrn_reflns_Laue_measured_fraction_max 0.997
_diffrn_reflns_limit_h_max 12
_diffrn_reflns_limit_h_min -12
_diffrn_reflns_limit_k_max 15
_diffrn_reflns_limit_k_min -15
_diffrn_reflns_limit_l_max 15
_diffrn_reflns_limit_l_min -15
_diffrn_reflns_number 20543
_diffrn_reflns_point_group_measured_fraction_full 0.997
_diffrn_reflns_point_group_measured_fraction_max 0.997
_diffrn_reflns_theta_full 25.242
_diffrn_reflns_theta_max 26.000
_diffrn_reflns_theta_min 2.489
_exptl_absorpt_coefficient_mu 0.085
_exptl_absorpt_correction_T_max 0.983
_exptl_absorpt_correction_T_min 0.980
_exptl_absorpt_correction_type multi-scan
_exptl_absorpt_process_details sadabs
_exptl_crystal_colour yellow
_exptl_crystal_density_diffrn 1.282
_exptl_crystal_description block
_exptl_crystal_F_000 604
_exptl_crystal_size_max 0.240
_exptl_crystal_size_mid 0.220
_exptl_crystal_size_min 0.200
_refine_diff_density_max 0.195
_refine_diff_density_min -0.167
_refine_diff_density_rms 0.039
_refine_ls_extinction_method none
_refine_ls_goodness_of_fit_ref 1.025
_refine_ls_hydrogen_treatment constr
_refine_ls_matrix_type full
_refine_ls_number_parameters 391
_refine_ls_number_reflns 5798
_refine_ls_number_restraints 48
_refine_ls_restrained_S_all 1.029
_refine_ls_R_factor_all 0.1157
_refine_ls_R_factor_gt 0.0576
_refine_ls_shift/su_max 0.000
_refine_ls_shift/su_mean 0.000
_refine_ls_structure_factor_coef Fsqd
_refine_ls_weighting_details 'w=1/[\s^2^(Fo^2^)+(0.0516P)^2^+0.4447P] where P=(Fo^2^+2Fc^2^)/3'
_refine_ls_weighting_scheme calc
_refine_ls_wR_factor_gt 0.1192
_refine_ls_wR_factor_ref 0.1396
_reflns_Friedel_coverage 0.000
_reflns_number_gt 3456
_reflns_number_total 5798
_reflns_threshold_expression 'I > 2\s(I)'
_cod_data_source_file jo9b01920_si_002.cif
_cod_data_source_block 1e
_cod_database_code 4033974
_shelx_shelxl_version_number 2014/7
_shelx_space_group_comment
; 
The symmetry employed for this shelxl refinement is uniquely defined 
by the following loop, which should always be used as a source of 
symmetry information in preference to the above space-group names. 
They are only intended as comments. 
;
_shelx_estimated_absorpt_t_min 0.980
_shelx_estimated_absorpt_t_max 0.983

loop_
_space_group_symop_operation_xyz
'x, y, z'
'-x, -y, -z'

loop_
_atom_site_label
_atom_site_type_symbol
_atom_site_fract_x
_atom_site_fract_y
_atom_site_fract_z
_atom_site_U_iso_or_equiv
_atom_site_adp_type
_atom_site_occupancy
_atom_site_site_symmetry_order
_atom_site_calc_flag
_atom_site_refinement_flags_posn
_atom_site_refinement_flags_adp
C1 C 0.6624(2) 0.60342(19) 0.30669(18) 0.0472(6) Uani 1 1 d . .
C2 C 0.5884(2) 0.52307(19) 0.27300(18) 0.0474(6) Uani 1 1 d . U
C3 C 0.4810(3) 0.4633(2) 0.3301(2) 0.0637(7) Uani 1 1 d . U
H3 H 0.4445 0.4705 0.4007 0.076 Uiso 1 1 calc R U
C4 C 0.4302(3) 0.3929(3) 0.2787(3) 0.0837(9) Uani 1 1 d . U
H4 H 0.3582 0.3513 0.3153 0.100 Uiso 1 1 calc R U
C5 C 0.4844(3) 0.3827(3) 0.1734(3) 0.0862(9) Uani 1 1 d . U
H5 H 0.4482 0.3345 0.1403 0.103 Uiso 1 1 calc R U
C6 C 0.5906(3) 0.4424(2) 0.1173(2) 0.0670(7) Uani 1 1 d . U
H6 H 0.6263 0.4357 0.0463 0.080 Uiso 1 1 calc R U
C7 C 0.6429(2) 0.51182(19) 0.16771(18) 0.0463(6) Uani 1 1 d . U
C8 C 0.7574(2) 0.58333(18) 0.12714(17) 0.0430(6) Uani 1 1 d . .
C9 C 0.7721(2) 0.64701(17) 0.21368(16) 0.0406(5) Uani 1 1 d . .
C10 C 0.9048(2) 0.62956(17) 0.26181(16) 0.0402(5) Uani 1 1 d . .
H10 H 0.8892 0.6493 0.3341 0.048 Uiso 1 1 calc R U
C11 C 0.9661(2) 0.50887(17) 0.28905(16) 0.0384(5) Uani 1 1 d . .
C12 C 0.9544(2) 0.44016(18) 0.40000(17) 0.0432(6) Uani 1 1 d . .
H12 H 0.9033 0.4670 0.4555 0.052 Uiso 1 1 calc R U
C13 C 1.0165(2) 0.33274(18) 0.43080(17) 0.0452(6) Uani 1 1 d . .
H13 H 1.0073 0.2883 0.5061 0.054 Uiso 1 1 calc R U
C14 C 1.0922(2) 0.29204(17) 0.34923(18) 0.0423(5) Uani 1 1 d . .
C15 C 1.1807(3) 0.1324(2) 0.4856(2) 0.0835(9) Uani 1 1 d . .
H15A H 1.2124 0.1846 0.5203 0.125 Uiso 1 1 calc R U
H15B H 1.2427 0.0689 0.4884 0.125 Uiso 1 1 calc R U
H15C H 1.0990 0.1050 0.5259 0.125 Uiso 1 1 calc R U
C16 C 1.0991(2) 0.35637(18) 0.23726(17) 0.0459(6) Uani 1 1 d . .
H16 H 1.1462 0.3274 0.1814 0.055 Uiso 1 1 calc R U
C17 C 1.0372(2) 0.46287(19) 0.20748(17) 0.0448(6) Uani 1 1 d . .
H17 H 1.0428 0.5051 0.1315 0.054 Uiso 1 1 calc R U
C18 C 0.7643(2) 0.78026(18) 0.16330(18) 0.0465(6) Uani 1 1 d . .
H18 H 0.7293 0.8155 0.2237 0.056 Uiso 1 1 calc R U
C19 C 0.6884(3) 0.82864(19) 0.06194(18) 0.0485(6) Uani 1 1 d . .
C20 C 0.7828(3) 0.8882(2) -0.0359(2) 0.0615(7) Uani 1 1 d . .
H20A H 0.7710 0.9706 -0.0504 0.074 Uiso 1 1 calc R U
H20B H 0.7705 0.8679 -0.1043 0.074 Uiso 1 1 calc R U
C21 C 0.9167(3) 0.8472(2) 0.00009(19) 0.0638(7) Uani 1 1 d . .
H21A H 0.9498 0.7825 -0.0280 0.077 Uiso 1 1 calc R U
H21B H 0.9772 0.9081 -0.0286 0.077 Uiso 1 1 calc R U
C22 C 0.5625(3) 0.8164(2) 0.0645(2) 0.0553(7) Uani 1 1 d . .
H22 H 0.5213 0.7795 0.1354 0.066 Uiso 1 1 calc R U
C23 C 0.4779(3) 0.8520(2) -0.0271(2) 0.0535(6) Uani 1 1 d . .
C24 C 0.5101(3) 0.9279(2) -0.1337(2) 0.0643(7) Uani 1 1 d . .
H24 H 0.5884 0.9643 -0.1479 0.077 Uiso 1 1 calc R U
C25 C 0.4294(3) 0.9502(2) -0.2178(2) 0.0679(8) Uani 1 1 d . .
H25 H 0.4536 1.0016 -0.2878 0.081 Uiso 1 1 calc R U
C26 C 0.3145(3) 0.8982(2) -0.2007(2) 0.0599(7) Uani 1 1 d . .
C27 C 0.1422(3) 0.8504(3) -0.2884(3) 0.0843(9) Uani 1 1 d . .
H27A H 0.1759 0.7724 -0.2713 0.126 Uiso 1 1 calc R U
H27B H 0.1084 0.8712 -0.3608 0.126 Uiso 1 1 calc R U
H27C H 0.0737 0.8585 -0.2306 0.126 Uiso 1 1 calc R U
C28 C 0.2772(3) 0.8257(3) -0.0965(2) 0.0703(8) Uani 1 1 d . .
H28 H 0.1982 0.7906 -0.0831 0.084 Uiso 1 1 calc R U
C29 C 0.3585(3) 0.8050(2) -0.0111(2) 0.0681(8) Uani 1 1 d . .
H29 H 0.3310 0.7571 0.0601 0.082 Uiso 1 1 calc R U
C30 C 0.9906(2) 0.72435(18) 0.17980(17) 0.0439(6) Uani 1 1 d . .
H30 H 1.0402 0.6925 0.1218 0.053 Uiso 1 1 calc R U
C31 C 1.0855(2) 0.76584(18) 0.24115(17) 0.0420(5) Uani 1 1 d . .
C32 C 1.0687(2) 0.87481(19) 0.25725(19) 0.0515(6) Uani 1 1 d . .
H32 H 0.9999 0.9234 0.2276 0.062 Uiso 1 1 calc R U
C33 C 1.1522(3) 0.91188(19) 0.3163(2) 0.0560(7) Uani 1 1 d . .
H33 H 1.1403 0.9858 0.3242 0.067 Uiso 1 1 calc R U
C34 C 1.2530(2) 0.8412(2) 0.36372(19) 0.0506(6) Uani 1 1 d . .
C35 C 1.4154(3) 0.8106(3) 0.4910(3) 0.0902(10) Uani 1 1 d . .
H35A H 1.3694 0.7479 0.5423 0.135 Uiso 1 1 calc R U
H35B H 1.4545 0.8511 0.5337 0.135 Uiso 1 1 calc R U
H35C H 1.4821 0.7817 0.4434 0.135 Uiso 1 1 calc R U
C36 C 1.2719(2) 0.7332(2) 0.3474(2) 0.0525(6) Uani 1 1 d . .
H36 H 1.3406 0.6847 0.3772 0.063 Uiso 1 1 calc R U
C37 C 1.1885(2) 0.6976(2) 0.28697(19) 0.0511(6) Uani 1 1 d . .
H37 H 1.2024 0.6246 0.2768 0.061 Uiso 1 1 calc R U
N1 N 0.89853(19) 0.81344(15) 0.12470(15) 0.0492(5) Uani 1 1 d . .
O1 O 0.64152(18) 0.63135(16) 0.39414(13) 0.0695(5) Uani 1 1 d . .
O2 O 0.82651(17) 0.59034(14) 0.03873(12) 0.0604(5) Uani 1 1 d . .
O3 O 1.16303(17) 0.18982(13) 0.37039(13) 0.0614(5) Uani 1 1 d . .
O4 O 0.2432(2) 0.92309(17) -0.29182(16) 0.0817(6) Uani 1 1 d . .
O5 O 1.32793(18) 0.88544(15) 0.42296(16) 0.0699(5) Uani 1 1 d . .

loop_
_atom_site_aniso_label
_atom_site_aniso_U_11
_atom_site_aniso_U_22
_atom_site_aniso_U_33
_atom_site_aniso_U_23
_atom_site_aniso_U_13
_atom_site_aniso_U_12
C1 0.0476(15) 0.0527(14) 0.0341(12) -0.0063(11) 0.0016(10) 0.0088(12)
C2 0.0418(14) 0.0475(13) 0.0448(13) -0.0032(11) -0.0012(11) 0.0033(11)
C3 0.0460(16) 0.0685(17) 0.0631(16) -0.0006(14) 0.0005(13) 0.0013(14)
C4 0.0551(19) 0.083(2) 0.101(2) -0.0032(19) -0.0083(17) -0.0183(16)
C5 0.079(2) 0.081(2) 0.108(2) -0.0300(19) -0.0257(19) -0.0177(18)
C6 0.0683(19) 0.0679(17) 0.0689(17) -0.0217(15) -0.0157(14) -0.0041(15)
C7 0.0475(15) 0.0456(13) 0.0456(13) -0.0118(11) -0.0108(11) 0.0047(12)
C8 0.0474(15) 0.0463(13) 0.0304(12) -0.0058(10) -0.0033(10) 0.0074(11)
C9 0.0456(14) 0.0431(12) 0.0296(11) -0.0072(10) 0.0018(9) -0.0005(11)
C10 0.0480(14) 0.0412(12) 0.0285(11) -0.0079(9) -0.0005(9) 0.0022(11)
C11 0.0414(13) 0.0401(12) 0.0308(11) -0.0060(9) -0.0022(9) -0.0020(10)
C12 0.0485(14) 0.0465(13) 0.0320(12) -0.0089(10) 0.0000(10) -0.0015(11)
C13 0.0565(16) 0.0414(13) 0.0321(11) -0.0016(10) -0.0043(10) -0.0016(12)
C14 0.0459(14) 0.0346(12) 0.0450(13) -0.0069(10) -0.0092(10) -0.0013(11)
C15 0.111(3) 0.0641(17) 0.0641(18) -0.0011(15) -0.0258(17) 0.0291(17)
C16 0.0521(15) 0.0480(13) 0.0361(12) -0.0136(11) 0.0020(10) 0.0027(12)
C17 0.0550(15) 0.0462(13) 0.0287(11) -0.0053(10) -0.0019(10) 0.0015(11)
C18 0.0519(16) 0.0454(13) 0.0389(12) -0.0102(10) -0.0036(11) 0.0095(11)
C19 0.0552(17) 0.0437(13) 0.0436(13) -0.0096(11) -0.0089(11) 0.0103(12)
C20 0.0675(18) 0.0575(15) 0.0517(15) 0.0002(12) -0.0154(13) 0.0000(14)
C21 0.0631(18) 0.0684(17) 0.0460(14) 0.0093(13) -0.0098(12) -0.0079(14)
C22 0.0595(18) 0.0574(15) 0.0444(14) -0.0098(12) -0.0068(12) 0.0102(13)
C23 0.0521(17) 0.0548(15) 0.0517(15) -0.0138(12) -0.0094(12) 0.0105(13)
C24 0.0662(19) 0.0514(15) 0.0694(18) 0.0011(14) -0.0253(15) -0.0054(13)
C25 0.072(2) 0.0602(16) 0.0638(17) 0.0047(14) -0.0256(15) -0.0095(15)
C26 0.0575(18) 0.0565(15) 0.0621(17) -0.0071(13) -0.0204(14) 0.0058(14)
C27 0.072(2) 0.094(2) 0.089(2) -0.0170(18) -0.0286(17) -0.0133(19)
C28 0.0430(16) 0.087(2) 0.0706(19) -0.0063(16) -0.0073(14) 0.0004(15)
C29 0.0483(17) 0.089(2) 0.0542(16) -0.0058(14) -0.0016(13) 0.0105(16)
C30 0.0487(15) 0.0413(12) 0.0354(12) -0.0049(10) 0.0001(10) 0.0062(11)
C31 0.0434(14) 0.0399(13) 0.0365(12) -0.0027(10) 0.0022(10) -0.0045(11)
C32 0.0541(16) 0.0405(13) 0.0540(14) -0.0020(11) -0.0146(12) 0.0050(12)
C33 0.0663(18) 0.0345(12) 0.0648(16) -0.0068(12) -0.0171(14) 0.0010(12)
C34 0.0489(16) 0.0509(15) 0.0493(14) -0.0080(12) -0.0064(12) -0.0055(13)
C35 0.078(2) 0.100(2) 0.103(2) -0.036(2) -0.0463(19) 0.0240(19)
C36 0.0436(15) 0.0526(15) 0.0571(15) -0.0100(12) -0.0080(12) 0.0082(12)
C37 0.0506(16) 0.0456(13) 0.0560(15) -0.0157(12) -0.0028(12) 0.0057(12)
N1 0.0500(13) 0.0459(11) 0.0440(11) 0.0002(9) -0.0079(9) 0.0008(10)
O1 0.0726(13) 0.0938(13) 0.0426(10) -0.0290(9) 0.0148(8) -0.0030(10)
O2 0.0681(12) 0.0753(12) 0.0356(9) -0.0178(8) 0.0066(8) 0.0001(9)
O3 0.0794(13) 0.0444(9) 0.0551(10) -0.0085(8) -0.0115(9) 0.0163(9)
O4 0.0786(14) 0.0836(13) 0.0778(13) 0.0010(11) -0.0381(11) -0.0138(12)
O5 0.0679(13) 0.0616(11) 0.0864(13) -0.0220(10) -0.0335(11) 0.0041(10)

loop_
_atom_type_symbol
_atom_type_description
_atom_type_scat_dispersion_real
_atom_type_scat_dispersion_imag
_atom_type_scat_source
C C 0.0033 0.0016 'International Tables Vol C Tables 4.2.6.8 and 6.1.1.4'
H H 0.0000 0.0000 'International Tables Vol C Tables 4.2.6.8 and 6.1.1.4'
N N 0.0061 0.0033 'International Tables Vol C Tables 4.2.6.8 and 6.1.1.4'
O O 0.0106 0.0060 'International Tables Vol C Tables 4.2.6.8 and 6.1.1.4'

loop_
_geom_angle_atom_site_label_1
_geom_angle_atom_site_label_2
_geom_angle_atom_site_label_3
_geom_angle
O1 C1 C2 126.4(2)
O1 C1 C9 124.5(2)
C2 C1 C9 109.10(18)
C3 C2 C7 121.0(2)
C3 C2 C1 129.5(2)
C7 C2 C1 109.5(2)
C4 C3 C2 117.5(3)
C4 C3 H3 121.2
C2 C3 H3 121.2
C3 C4 C5 121.1(3)
C3 C4 H4 119.4
C5 C4 H4 119.4
C6 C5 C4 121.0(3)
C6 C5 H5 119.5
C4 C5 H5 119.5
C7 C6 C5 118.6(3)
C7 C6 H6 120.7
C5 C6 H6 120.7
C6 C7 C2 120.8(2)
C6 C7 C8 129.5(2)
C2 C7 C8 109.7(2)
O2 C8 C7 125.3(2)
O2 C8 C9 126.1(2)
C7 C8 C9 108.55(18)
C8 C9 C1 103.09(18)
C8 C9 C10 116.08(17)
C1 C9 C10 111.34(17)
C8 C9 C18 113.19(16)
C1 C9 C18 113.06(17)
C10 C9 C18 100.53(17)
C11 C10 C9 116.55(17)
C11 C10 C30 115.90(17)
C9 C10 C30 105.44(16)
C11 C10 H10 106.0
C9 C10 H10 106.0
C30 C10 H10 106.0
C12 C11 C17 117.19(19)
C12 C11 C10 119.64(18)
C17 C11 C10 123.16(18)
C13 C12 C11 121.9(2)
C13 C12 H12 119.0
C11 C12 H12 119.0
C14 C13 C12 119.50(19)
C14 C13 H13 120.2
C12 C13 H13 120.2
O3 C14 C13 124.72(19)
O3 C14 C16 115.87(19)
C13 C14 C16 119.41(19)
O3 C15 H15A 109.5
O3 C15 H15B 109.5
H15A C15 H15B 109.5
O3 C15 H15C 109.5
H15A C15 H15C 109.5
H15B C15 H15C 109.5
C17 C16 C14 120.6(2)
C17 C16 H16 119.7
C14 C16 H16 119.7
C16 C17 C11 121.16(19)
C16 C17 H17 119.4
C11 C17 H17 119.4
N1 C18 C19 106.11(17)
N1 C18 C9 105.97(17)
C19 C18 C9 117.20(19)
N1 C18 H18 109.1
C19 C18 H18 109.1
C9 C18 H18 109.1
C22 C19 C20 129.1(2)
C22 C19 C18 123.7(2)
C20 C19 C18 107.3(2)
C19 C20 C21 105.51(19)
C19 C20 H20A 110.6
C21 C20 H20A 110.6
C19 C20 H20B 110.6
C21 C20 H20B 110.6
H20A C20 H20B 108.8
N1 C21 C20 105.1(2)
N1 C21 H21A 110.7
C20 C21 H21A 110.7
N1 C21 H21B 110.7
C20 C21 H21B 110.7
H21A C21 H21B 108.8
C19 C22 C23 130.0(2)
C19 C22 H22 115.0
C23 C22 H22 115.0
C29 C23 C24 115.8(2)
C29 C23 C22 118.9(2)
C24 C23 C22 125.2(2)
C25 C24 C23 121.6(3)
C25 C24 H24 119.2
C23 C24 H24 119.2
C26 C25 C24 121.0(3)
C26 C25 H25 119.5
C24 C25 H25 119.5
C25 C26 C28 119.3(2)
C25 C26 O4 116.4(2)
C28 C26 O4 124.3(3)
O4 C27 H27A 109.5
O4 C27 H27B 109.5
H27A C27 H27B 109.5
O4 C27 H27C 109.5
H27A C27 H27C 109.5
H27B C27 H27C 109.5
C26 C28 C29 119.4(3)
C26 C28 H28 120.3
C29 C28 H28 120.3
C23 C29 C28 122.8(2)
C23 C29 H29 118.6
C28 C29 H29 118.6
N1 C30 C31 113.96(18)
N1 C30 C10 105.13(17)
C31 C30 C10 112.11(16)
N1 C30 H30 108.5
C31 C30 H30 108.5
C10 C30 H30 108.5
C37 C31 C32 117.0(2)
C37 C31 C30 122.2(2)
C32 C31 C30 120.7(2)
C33 C32 C31 121.1(2)
C33 C32 H32 119.4
C31 C32 H32 119.4
C32 C33 C34 121.0(2)
C32 C33 H33 119.5
C34 C33 H33 119.5
O5 C34 C33 116.2(2)
O5 C34 C36 125.2(2)
C33 C34 C36 118.6(2)
O5 C35 H35A 109.5
O5 C35 H35B 109.5
H35A C35 H35B 109.5
O5 C35 H35C 109.5
H35A C35 H35C 109.5
H35B C35 H35C 109.5
C37 C36 C34 119.9(2)
C37 C36 H36 120.1
C34 C36 H36 120.1
C31 C37 C36 122.4(2)
C31 C37 H37 118.8
C36 C37 H37 118.8
C30 N1 C18 110.81(16)
C30 N1 C21 115.25(18)
C18 N1 C21 109.06(18)
C14 O3 C15 117.47(18)
C26 O4 C27 118.2(2)
C34 O5 C35 118.4(2)

loop_
_geom_bond_atom_site_label_1
_geom_bond_atom_site_label_2
_geom_bond_distance
C1 O1 1.211(2)
C1 C2 1.469(3)
C1 C9 1.521(3)
C2 C3 1.382(3)
C2 C7 1.389(3)
C3 C4 1.373(4)
C3 H3 0.9300
C4 C5 1.385(4)
C4 H4 0.9300
C5 C6 1.368(4)
C5 H5 0.9300
C6 C7 1.363(3)
C6 H6 0.9300
C7 C8 1.481(3)
C8 O2 1.213(2)
C8 C9 1.517(3)
C9 C10 1.541(3)
C9 C18 1.565(3)
C10 C11 1.516(3)
C10 C30 1.558(3)
C10 H10 0.9800
C11 C12 1.383(3)
C11 C17 1.392(3)
C12 C13 1.383(3)
C12 H12 0.9300
C13 C14 1.377(3)
C13 H13 0.9300
C14 O3 1.368(2)
C14 C16 1.377(3)
C15 O3 1.423(3)
C15 H15A 0.9600
C15 H15B 0.9600
C15 H15C 0.9600
C16 C17 1.372(3)
C16 H16 0.9300
C17 H17 0.9300
C18 N1 1.463(3)
C18 C19 1.511(3)
C18 H18 0.9800
C19 C22 1.321(3)
C19 C20 1.504(3)
C20 C21 1.512(3)
C20 H20A 0.9700
C20 H20B 0.9700
C21 N1 1.466(3)
C21 H21A 0.9700
C21 H21B 0.9700
C22 C23 1.464(3)
C22 H22 0.9300
C23 C29 1.375(4)
C23 C24 1.395(3)
C24 C25 1.369(3)
C24 H24 0.9300
C25 C26 1.360(4)
C25 H25 0.9300
C26 C28 1.367(4)
C26 O4 1.372(3)
C27 O4 1.415(3)
C27 H27A 0.9600
C27 H27B 0.9600
C27 H27C 0.9600
C28 C29 1.386(4)
C28 H28 0.9300
C29 H29 0.9300
C30 N1 1.457(3)
C30 C31 1.512(3)
C30 H30 0.9800
C31 C37 1.374(3)
C31 C32 1.392(3)
C32 C33 1.376(3)
C32 H32 0.9300
C33 C34 1.376(3)
C33 H33 0.9300
C34 O5 1.365(3)
C34 C36 1.383(3)
C35 O5 1.406(3)
C35 H35A 0.9600
C35 H35B 0.9600
C35 H35C 0.9600
C36 C37 1.379(3)
C36 H36 0.9300
C37 H37 0.9300
